data_1575740
loop_
_publ_author_name
'Abdolrahimi, Amin'
'Woite, Philipp'
'Kretschmar, Konrad'
'Roemelt, Michael'
'Braun, Thomas'
'He, Ouchan'

_publ_section_title
;
 Sequential one-pot <i>N</i>-alkylation and aminocarbonylation of primary
 amines catalyzed by heterobimetallic Ir/Pd complexes.
;
_journal_issue 41
_journal_name_full 'Chemical science'
_journal_page_first 19414
_journal_page_last 19422
_journal_paper_doi 10.1039/d5sc03892h
_journal_volume 16
_journal_year 2025
_chemical_formula_sum 'C23 H46 Cl3 Ir N4 O3 P2 Pd S2'
_chemical_formula_weight 957.65
_space_group_crystal_system triclinic
_space_group_IT_number 2
_space_group_name_Hall '-P 1'
_space_group_name_H-M_alt 'P -1'
_atom_sites_solution_hydrogens mixed
_audit_creation_method SHELXL-2018/3
_audit_update_record
;
2025-03-10 deposited with the CCDC.	2025-09-15 downloaded from the CCDC.
;
_cell_angle_alpha 104.039(3)
_cell_angle_beta 92.766(3)
_cell_angle_gamma 92.412(3)
_cell_formula_units_Z 2
_cell_length_a 8.7278(8)
_cell_length_b 10.1403(8)
_cell_length_c 20.1959(17)
_cell_measurement_reflns_used 9644
_cell_measurement_temperature 100(2)
_cell_measurement_theta_max 28.32
_cell_measurement_theta_min 2.34
_cell_volume 1729.3(3)
_computing_cell_refinement 'Bruker SAINT'
_computing_data_collection 'Bruker APEX4'
_computing_data_reduction 'Bruker SAINT'
_computing_structure_refinement 'SHELXL-2018/3 (Sheldrick, 2018)'
_computing_structure_solution 'SHELXT 2018/2 (Sheldrick, 2018)'
_diffrn_ambient_temperature 100(2)
_diffrn_measured_fraction_theta_full 0.998
_diffrn_measured_fraction_theta_max 0.997
_diffrn_measurement_device_type 'Bruker D8 Venture'
_diffrn_measurement_method '\f and \w scans'
_diffrn_radiation_type MoK\a
_diffrn_radiation_wavelength 0.71073
_diffrn_reflns_av_R_equivalents 0.0407
_diffrn_reflns_av_unetI/netI 0.0181
_diffrn_reflns_Laue_measured_fraction_full 0.998
_diffrn_reflns_Laue_measured_fraction_max 0.997
_diffrn_reflns_limit_h_max 11
_diffrn_reflns_limit_h_min -11
_diffrn_reflns_limit_k_max 13
_diffrn_reflns_limit_k_min -13
_diffrn_reflns_limit_l_max 26
_diffrn_reflns_limit_l_min -26
_diffrn_reflns_number 91184
_diffrn_reflns_point_group_measured_fraction_full 0.998
_diffrn_reflns_point_group_measured_fraction_max 0.997
_diffrn_reflns_theta_full 25.242
_diffrn_reflns_theta_max 28.341
_diffrn_reflns_theta_min 2.340
_exptl_absorpt_coefficient_mu 4.840
_exptl_absorpt_correction_T_max 0.4920
_exptl_absorpt_correction_T_min 0.2116
_exptl_absorpt_correction_type multi-scan
_exptl_absorpt_process_details SADABS
_exptl_crystal_colour orange
_exptl_crystal_density_diffrn 1.839
_exptl_crystal_description prism
_exptl_crystal_F_000 944
_exptl_crystal_size_max 0.407
_exptl_crystal_size_mid 0.145
_exptl_crystal_size_min 0.052
_refine_diff_density_max 0.793
_refine_diff_density_min -0.911
_refine_diff_density_rms 0.083
_refine_ls_extinction_method none
_refine_ls_goodness_of_fit_ref 1.054
_refine_ls_hydrogen_treatment mixed
_refine_ls_matrix_type full
_refine_ls_number_parameters 405
_refine_ls_number_reflns 8621
_refine_ls_number_restraints 2
_refine_ls_restrained_S_all 1.055
_refine_ls_R_factor_all 0.0172
_refine_ls_R_factor_gt 0.0165
_refine_ls_shift/su_max 0.002
_refine_ls_shift/su_mean 0.000
_refine_ls_structure_factor_coef Fsqd
_refine_ls_weighting_details 'w=1/[\s^2^(Fo^2^)+(0.0187P)^2^+1.4814P] where P=(Fo^2^+2Fc^2^)/3'
_refine_ls_weighting_scheme calc
_refine_ls_wR_factor_gt 0.0408
_refine_ls_wR_factor_ref 0.0412
_reflns_Friedel_coverage 0.000
_reflns_number_gt 8412
_reflns_number_total 8621
_reflns_threshold_expression 'I > 2\s(I)'
_cod_data_source_file d5sc03892h2.cif
_cod_data_source_block mo_o22_HI_007_0m_a
_cod_depositor_comments 'Adding full bibliography for 1575739--1575741.cif.'
_cod_database_code 1575740
_shelx_shelxl_version_number 2018/3
_shelx_space_group_comment
;
The symmetry employed for this shelxl refinement is uniquely defined
by the following loop, which should always be used as a source of
symmetry information in preference to the above space-group names.
They are only intended as comments.
;
_shelx_estimated_absorpt_t_min 0.243
_shelx_estimated_absorpt_t_max 0.787

loop_
_space_group_symop_operation_xyz
'x, y, z'
'-x, -y, -z'

loop_
_atom_site_label
_atom_site_type_symbol
_atom_site_fract_x
_atom_site_fract_y
_atom_site_fract_z
_atom_site_U_iso_or_equiv
_atom_site_adp_type
_atom_site_occupancy
_atom_site_site_symmetry_order
_atom_site_calc_flag
_atom_site_refinement_flags_posn
_atom_site_refinement_flags_adp
_atom_site_refinement_flags_occupancy
_atom_site_disorder_assembly
_atom_site_disorder_group
C7 C -0.0113(2) 0.4139(2) 0.34763(10) 0.0171(4) Uani 1 1 d . . . . .
H7 H -0.006221 0.508154 0.377889 0.021 Uiso 1 1 calc R U . . .
C8 C -0.1022(2) 0.4165(2) 0.28129(11) 0.0210(4) Uani 1 1 d . . . . .
H8A H -0.045347 0.473924 0.257142 0.032 Uiso 1 1 calc R U . . .
H8B H -0.202513 0.453479 0.292025 0.032 Uiso 1 1 calc R U . . .
H8C H -0.117023 0.323736 0.252229 0.032 Uiso 1 1 calc R U . . .
C9 C -0.0993(2) 0.3207(2) 0.38407(11) 0.0233(4) Uani 1 1 d . . . . .
H9A H -0.101284 0.226457 0.356689 0.035 Uiso 1 1 calc R U . . .
H9B H -0.204753 0.349257 0.389730 0.035 Uiso 1 1 calc R U . . .
H9C H -0.048107 0.326829 0.429069 0.035 Uiso 1 1 calc R U . . .
C10 C 0.2604(2) 0.3306(2) 0.41531(10) 0.0175(4) Uani 1 1 d . . . . .
H10 H 0.190324 0.258258 0.425429 0.021 Uiso 1 1 calc R U . . .
C11 C 0.2533(3) 0.4594(2) 0.47353(10) 0.0235(4) Uani 1 1 d . . . . .
H11A H 0.320388 0.532404 0.464660 0.035 Uiso 1 1 calc R U . . .
H11B H 0.287601 0.440014 0.516943 0.035 Uiso 1 1 calc R U . . .
H11C H 0.147451 0.488030 0.476106 0.035 Uiso 1 1 calc R U . . .
C12 C 0.4229(2) 0.2782(2) 0.41140(11) 0.0223(4) Uani 1 1 d . . . . .
H12A H 0.422756 0.193820 0.375320 0.034 Uiso 1 1 calc R U . . .
H12B H 0.455774 0.260436 0.455357 0.034 Uiso 1 1 calc R U . . .
H12C H 0.493887 0.346893 0.401018 0.034 Uiso 1 1 calc R U . . .
C13 C 0.5796(2) 0.74951(19) 0.22508(10) 0.0168(4) Uani 1 1 d . . . . .
H13 H 0.595927 0.782457 0.182992 0.020 Uiso 1 1 calc R U . . .
C14 C 0.4910(2) 0.8573(2) 0.27287(11) 0.0220(4) Uani 1 1 d . . . . .
H14A H 0.550823 0.944639 0.283847 0.033 Uiso 1 1 calc R U . . .
H14B H 0.473881 0.828872 0.315090 0.033 Uiso 1 1 calc R U . . .
H14C H 0.391870 0.867229 0.250204 0.033 Uiso 1 1 calc R U . . .
C15 C 0.7390(2) 0.7367(2) 0.25775(12) 0.0232(4) Uani 1 1 d . . . . .
H15A H 0.795837 0.671234 0.225471 0.035 Uiso 1 1 calc R U . . .
H15B H 0.727568 0.705014 0.299479 0.035 Uiso 1 1 calc R U . . .
H15C H 0.795448 0.825673 0.269143 0.035 Uiso 1 1 calc R U . . .
C16 C 0.5988(2) 0.4777(2) 0.13602(10) 0.0183(4) Uani 1 1 d . . . . .
H16 H 0.686560 0.451029 0.162789 0.022 Uiso 1 1 calc R U . . .
C17 C 0.6655(2) 0.5570(2) 0.08715(11) 0.0244(4) Uani 1 1 d . . . . .
H17A H 0.720925 0.495578 0.052417 0.037 Uiso 1 1 calc R U . . .
H17B H 0.736247 0.631229 0.113052 0.037 Uiso 1 1 calc R U . . .
H17C H 0.581742 0.594822 0.064800 0.037 Uiso 1 1 calc R U . . .
C18 C 0.5139(3) 0.3467(2) 0.09320(11) 0.0240(4) Uani 1 1 d . . . . .
H18A H 0.430697 0.370259 0.064539 0.036 Uiso 1 1 calc R U . . .
H18B H 0.470887 0.294818 0.123694 0.036 Uiso 1 1 calc R U . . .
H18C H 0.585951 0.291585 0.064047 0.036 Uiso 1 1 calc R U . . .
C19 C 0.2592(3) 0.0766(3) 0.54107(13) 0.0382(6) Uani 1 1 d . . . . .
H19A H 0.283694 0.171993 0.541419 0.057 Uiso 1 1 calc R U . . .
H19B H 0.338292 0.045034 0.568776 0.057 Uiso 1 1 calc R U . . .
H19C H 0.159026 0.068595 0.560099 0.057 Uiso 1 1 calc R U . . .
C20 C 0.1874(3) -0.1813(2) 0.47289(12) 0.0334(5) Uani 1 1 d . . . . .
H20A H 0.166924 -0.250755 0.429862 0.050 Uiso 1 1 calc R U . . .
H20B H 0.092832 -0.167523 0.497349 0.050 Uiso 1 1 calc R U . . .
H20C H 0.266396 -0.211408 0.501223 0.050 Uiso 1 1 calc R U . . .
C21 C 0.7421(3) 1.0177(3) 0.15133(14) 0.0427(7) Uani 1 1 d . . . . .
H21A H 0.801401 0.974204 0.181763 0.064 Uiso 1 1 calc R U . . .
H21B H 0.651457 1.056055 0.173984 0.064 Uiso 1 1 calc R U . . .
H21C H 0.806071 1.090580 0.140589 0.064 Uiso 1 1 calc R U . . .
C22 C 0.7453(4) 0.9272(3) 0.01612(15) 0.0527(9) Uani 1 1 d . . . . .
H22A H 0.656931 0.933272 -0.014590 0.079 Uiso 1 1 calc R U . . .
H22B H 0.803984 0.849181 -0.004931 0.079 Uiso 1 1 calc R U . . .
H22C H 0.811239 1.010924 0.024383 0.079 Uiso 1 1 calc R U . . .
C23B C 0.2073(19) 0.6195(16) 0.2876(9) 0.018(3) Uani 0.226(7) 1 d D . P A 2
O3B O 0.1214(17) 0.7102(12) 0.2960(4) 0.0214(17) Uani 0.226(7) 1 d . . P A 2
Cl3B Cl 0.5086(6) 0.3025(6) 0.2615(3) 0.0193(16) Uani 0.226(7) 1 d D . P A 2
Ir1 Ir 0.34995(2) 0.48255(2) 0.27579(2) 0.01273(3) Uani 1 1 d D . . . .
Cl1 Cl -0.01902(6) 0.24362(5) 0.08061(3) 0.02366(10) Uani 1 1 d . . . . .
S1 S 0.25299(7) -0.02525(6) 0.45510(3) 0.02605(11) Uani 1 1 d . . . . .
P1 P 0.18904(5) 0.36335(5) 0.33379(2) 0.01299(9) Uani 1 1 d . . . . .
O1 O 0.11824(19) 0.02104(16) 0.41785(8) 0.0256(3) Uani 1 1 d . . . . .
N1 N 0.15929(18) 0.18576(16) 0.20939(8) 0.0155(3) Uani 1 1 d . . . . .
C1 C 0.1608(2) 0.19610(19) 0.27665(9) 0.0139(3) Uani 1 1 d . . . . .
Pd2 Pd 0.17104(2) 0.35213(2) 0.16986(2) 0.01298(3) Uani 1 1 d . . . . .
Cl2 Cl 0.51623(6) 0.61182(5) 0.37857(3) 0.02355(10) Uani 1 1 d . . . . .
S2A S 0.61286(7) 0.99262(6) 0.07809(3) 0.02616(19) Uani 0.947(3) 1 d . . P . .
S2B S 0.689(2) 0.909(2) 0.0834(9) 0.062(6) Uani 0.053(3) 1 d . . P . .
P2 P 0.47325(5) 0.58185(5) 0.19760(2) 0.01327(9) Uani 1 1 d . . . . .
O2 O 0.5052(2) 0.8740(2) 0.07922(10) 0.0411(5) Uani 1 1 d . . . . .
N2 N 0.13820(19) 0.07133(17) 0.28854(9) 0.0160(3) Uani 1 1 d . . . . .
H1 H 0.135(3) 0.054(3) 0.3252(14) 0.024 Uiso 1 1 d . U . . .
C2 C 0.1359(2) 0.0498(2) 0.17761(10) 0.0184(4) Uani 1 1 d . . . . .
H2 H 0.129689 0.012023 0.129611 0.022 Uiso 1 1 calc R U . . .
C23A C 0.4742(7) 0.3346(7) 0.2572(4) 0.0191(12) Uani 0.774(7) 1 d D . P A 1
Cl3A Cl 0.18403(15) 0.66739(11) 0.29409(6) 0.0176(4) Uani 0.774(7) 1 d D . P A 1
O3A O 0.5457(3) 0.2422(5) 0.24615(18) 0.0263(6) Uani 0.774(7) 1 d . . P A 1
N3 N 0.19054(18) 0.51883(17) 0.13172(8) 0.0153(3) Uani 1 1 d . . . . .
C3 C 0.1231(2) -0.0220(2) 0.22640(10) 0.0194(4) Uani 1 1 d . . . . .
H3 H 0.106823 -0.117863 0.218817 0.023 Uiso 1 1 calc R U . . .
N4 N 0.29234(19) 0.70193(17) 0.10717(8) 0.0162(3) Uani 1 1 d . . . . .
H4 H 0.357814 0.769878 0.106411 0.019 Uiso 1 1 calc R U . . .
C4 C 0.3133(2) 0.60641(19) 0.14263(9) 0.0141(3) Uani 1 1 d . . . . .
C5 C 0.0891(2) 0.5605(2) 0.08775(10) 0.0175(4) Uani 1 1 d . . . . .
H5 H -0.008351 0.517013 0.070751 0.021 Uiso 1 1 calc R U . . .
C6 C 0.1509(2) 0.6744(2) 0.07251(10) 0.0184(4) Uani 1 1 d . . . . .
H6 H 0.105177 0.724871 0.043581 0.022 Uiso 1 1 calc R U . . .

loop_
_atom_site_aniso_label
_atom_site_aniso_U_11
_atom_site_aniso_U_22
_atom_site_aniso_U_33
_atom_site_aniso_U_23
_atom_site_aniso_U_13
_atom_site_aniso_U_12
C7 0.0164(9) 0.0179(9) 0.0172(9) 0.0042(7) 0.0017(7) 0.0018(7)
C8 0.0155(9) 0.0246(10) 0.0240(10) 0.0088(8) -0.0020(7) 0.0009(7)
C9 0.0208(10) 0.0265(11) 0.0243(10) 0.0088(8) 0.0067(8) 0.0012(8)
C10 0.0214(9) 0.0173(9) 0.0150(9) 0.0073(7) -0.0027(7) -0.0006(7)
C11 0.0322(11) 0.0223(10) 0.0146(9) 0.0029(8) -0.0044(8) 0.0012(8)
C12 0.0217(10) 0.0231(10) 0.0236(10) 0.0095(8) -0.0052(8) 0.0015(8)
C13 0.0168(9) 0.0155(9) 0.0190(9) 0.0069(7) -0.0020(7) -0.0019(7)
C14 0.0251(10) 0.0169(9) 0.0226(10) 0.0028(8) -0.0012(8) -0.0010(8)
C15 0.0182(9) 0.0231(10) 0.0281(11) 0.0085(8) -0.0068(8) -0.0041(8)
C16 0.0172(9) 0.0189(9) 0.0186(9) 0.0041(7) 0.0011(7) 0.0027(7)
C17 0.0208(10) 0.0278(11) 0.0256(11) 0.0073(9) 0.0070(8) 0.0017(8)
C18 0.0284(11) 0.0195(10) 0.0216(10) -0.0002(8) 0.0037(8) 0.0019(8)
C19 0.0461(15) 0.0367(14) 0.0277(12) 0.0045(10) -0.0080(11) -0.0121(11)
C20 0.0561(16) 0.0219(11) 0.0257(11) 0.0114(9) 0.0052(11) 0.0045(10)
C21 0.0408(15) 0.0553(17) 0.0309(13) 0.0129(12) 0.0007(11) -0.0220(13)
C22 0.0428(16) 0.0572(19) 0.0428(16) -0.0156(14) 0.0192(13) -0.0259(14)
C23B 0.025(7) 0.018(8) 0.013(6) 0.008(7) -0.005(5) -0.010(6)
O3B 0.027(5) 0.020(4) 0.015(3) 0.000(3) 0.004(3) 0.007(4)
Cl3B 0.018(3) 0.019(3) 0.0229(17) 0.0074(17) 0.0023(15) 0.0014(19)
Ir1 0.01430(4) 0.01264(4) 0.01196(4) 0.00566(3) -0.00328(2) -0.00227(2)
Cl1 0.0273(2) 0.0248(2) 0.0189(2) 0.00938(19) -0.00989(18) -0.01023(19)
S1 0.0297(3) 0.0278(3) 0.0245(3) 0.0133(2) 0.0052(2) 0.0012(2)
P1 0.0147(2) 0.0130(2) 0.0118(2) 0.00456(16) -0.00114(16) -0.00055(16)
O1 0.0363(9) 0.0228(8) 0.0208(7) 0.0115(6) 0.0011(6) -0.0001(6)
N1 0.0168(7) 0.0148(7) 0.0152(7) 0.0051(6) -0.0018(6) -0.0020(6)
C1 0.0131(8) 0.0149(8) 0.0144(8) 0.0054(7) -0.0009(6) -0.0006(6)
Pd2 0.01408(7) 0.01434(7) 0.01107(6) 0.00543(5) -0.00237(5) -0.00295(5)
Cl2 0.0288(2) 0.0231(2) 0.0183(2) 0.00806(18) -0.00982(19) -0.00926(19)
S2A 0.0285(3) 0.0212(3) 0.0328(3) 0.0139(2) 0.0058(2) 0.0002(2)
S2B 0.067(12) 0.060(12) 0.056(10) 0.018(8) -0.003(8) -0.021(9)
P2 0.0130(2) 0.0139(2) 0.0135(2) 0.00515(17) -0.00116(16) -0.00062(16)
O2 0.0313(9) 0.0535(12) 0.0424(11) 0.0237(9) -0.0010(8) -0.0204(8)
N2 0.0196(8) 0.0134(7) 0.0162(8) 0.0062(6) 0.0004(6) -0.0003(6)
C2 0.0218(9) 0.0152(9) 0.0170(9) 0.0024(7) -0.0003(7) -0.0014(7)
C23A 0.018(3) 0.023(3) 0.0181(16) 0.0102(19) -0.0007(18) -0.0066(19)
Cl3A 0.0209(7) 0.0152(8) 0.0176(4) 0.0057(5) 0.0023(3) 0.0014(6)
O3A 0.0217(12) 0.0232(16) 0.0367(14) 0.0117(13) 0.0033(10) 0.0046(11)
N3 0.0159(7) 0.0168(8) 0.0141(7) 0.0066(6) -0.0021(6) -0.0017(6)
C3 0.0225(9) 0.0144(9) 0.0206(10) 0.0037(7) -0.0002(7) -0.0007(7)
N4 0.0181(8) 0.0163(8) 0.0153(8) 0.0072(6) -0.0015(6) -0.0010(6)
C4 0.0161(8) 0.0142(8) 0.0125(8) 0.0044(7) 0.0008(7) -0.0004(7)
C5 0.0166(9) 0.0215(10) 0.0145(9) 0.0060(7) -0.0034(7) 0.0004(7)
C6 0.0194(9) 0.0206(9) 0.0164(9) 0.0072(7) -0.0026(7) 0.0034(7)

loop_
_atom_type_symbol
_atom_type_description
_atom_type_scat_dispersion_real
_atom_type_scat_dispersion_imag
_atom_type_scat_source
C C 0.0033 0.0016 'International Tables Vol C Tables 4.2.6.8 and 6.1.1.4'
H H 0.0000 0.0000 'International Tables Vol C Tables 4.2.6.8 and 6.1.1.4'
Cl Cl 0.1484 0.1585 'International Tables Vol C Tables 4.2.6.8 and 6.1.1.4'
Ir Ir -1.4442 7.9887 'International Tables Vol C Tables 4.2.6.8 and 6.1.1.4'
N N 0.0061 0.0033 'International Tables Vol C Tables 4.2.6.8 and 6.1.1.4'
O O 0.0106 0.0060 'International Tables Vol C Tables 4.2.6.8 and 6.1.1.4'
P P 0.1023 0.0942 'International Tables Vol C Tables 4.2.6.8 and 6.1.1.4'
Pd Pd -0.9988 1.0072 'International Tables Vol C Tables 4.2.6.8 and 6.1.1.4'
S S 0.1246 0.1234 'International Tables Vol C Tables 4.2.6.8 and 6.1.1.4'

loop_
_geom_angle_atom_site_label_1
_geom_angle_atom_site_label_2
_geom_angle_atom_site_label_3
_geom_angle
_geom_angle_site_symmetry_1
_geom_angle_site_symmetry_3
_geom_angle_publ_flag
C8 C7 C9 109.03(17) . . ?
C8 C7 P1 112.94(13) . . ?
C9 C7 P1 111.76(14) . . ?
C12 C10 C11 111.33(17) . . ?
C12 C10 P1 112.00(14) . . ?
C11 C10 P1 110.04(14) . . ?
C14 C13 C15 110.73(17) . . ?
C14 C13 P2 113.28(14) . . ?
C15 C13 P2 111.08(14) . . ?
C18 C16 C17 108.49(17) . . ?
C18 C16 P2 112.08(14) . . ?
C17 C16 P2 112.23(14) . . ?
S2B C21 S2A 38.6(8) . . ?
S2B C22 S2A 39.0(8) . . ?
O3B C23B Ir1 177.5(14) . . ?
C23B Ir1 Cl3B 175.4(5) . . ?
C23A Ir1 P1 89.4(2) . . ?
C23B Ir1 P1 88.3(5) . . ?
Cl3B Ir1 P1 87.67(14) . . ?
C23A Ir1 P2 91.4(2) . . ?
C23B Ir1 P2 89.5(5) . . ?
Cl3B Ir1 P2 93.96(14) . . ?
P1 Ir1 P2 167.616(17) . . ?
C23A Ir1 Cl3A 177.1(2) . . ?
P1 Ir1 Cl3A 90.81(3) . . ?
P2 Ir1 Cl3A 87.75(3) . . ?
C23A Ir1 Cl2 94.2(2) . . ?
C23B Ir1 Cl2 92.1(5) . . ?
Cl3B Ir1 Cl2 90.55(15) . . ?
P1 Ir1 Cl2 97.229(17) . . ?
P2 Ir1 Cl2 95.032(18) . . ?
Cl3A Ir1 Cl2 88.61(3) . . ?
C23A Ir1 Pd2 87.2(2) . . ?
C23B Ir1 Pd2 86.5(5) . . ?
Cl3B Ir1 Pd2 90.86(15) . . ?
P1 Ir1 Pd2 82.356(14) . . ?
P2 Ir1 Pd2 85.343(14) . . ?
Cl3A Ir1 Pd2 89.96(3) . . ?
Cl2 Ir1 Pd2 178.509(14) . . ?
O1 S1 C20 105.80(11) . . ?
O1 S1 C19 105.90(12) . . ?
C20 S1 C19 97.02(12) . . ?
C1 P1 C10 104.11(9) . . ?
C1 P1 C7 102.31(9) . . ?
C10 P1 C7 105.04(9) . . ?
C1 P1 Ir1 103.81(6) . . ?
C10 P1 Ir1 119.39(7) . . ?
C7 P1 Ir1 119.69(7) . . ?
C1 N1 C2 106.87(16) . . ?
C1 N1 Pd2 122.21(13) . . ?
C2 N1 Pd2 130.68(13) . . ?
N1 C1 N2 109.94(16) . . ?
N1 C1 P1 118.26(14) . . ?
N2 C1 P1 131.80(15) . . ?
N3 Pd2 N1 178.00(6) . . ?
N3 Pd2 Cl1 91.66(5) . . ?
N1 Pd2 Cl1 90.05(5) . . ?
N3 Pd2 Ir1 88.46(5) . . ?
N1 Pd2 Ir1 89.97(5) . . ?
Cl1 Pd2 Ir1 173.004(15) . . ?
S2B S2A O2 75.1(9) . . ?
S2B S2A C22 58.0(9) . . ?
O2 S2A C22 105.36(13) . . ?
S2B S2A C21 60.8(9) . . ?
O2 S2A C21 106.76(12) . . ?
C22 S2A C21 97.22(15) . . ?
S2A S2B C22 83.0(11) . . ?
S2A S2B C21 80.6(11) . . ?
C22 S2B C21 119.2(11) . . ?
S2A S2B O2 63.0(10) . . ?
C22 S2B O2 112.2(11) . . ?
C21 S2B O2 111.0(12) . . ?
C4 P2 C13 105.41(9) . . ?
C4 P2 C16 102.40(9) . . ?
C13 P2 C16 103.88(9) . . ?
C4 P2 Ir1 101.82(6) . . ?
C13 P2 Ir1 121.61(7) . . ?
C16 P2 Ir1 119.19(7) . . ?
S2A O2 S2B 41.9(7) . . ?
C1 N2 C3 107.77(16) . . ?
C3 C2 N1 108.77(17) . . ?
O3A C23A Ir1 177.8(6) . . ?
C4 N3 C5 106.79(16) . . ?
C4 N3 Pd2 124.79(13) . . ?
C5 N3 Pd2 128.32(13) . . ?
C2 C3 N2 106.64(17) . . ?
C4 N4 C6 107.99(16) . . ?
N3 C4 N4 109.77(16) . . ?
N3 C4 P2 119.28(14) . . ?
N4 C4 P2 130.95(14) . . ?
C6 C5 N3 108.93(17) . . ?
C5 C6 N4 106.52(17) . . ?

loop_
_geom_bond_atom_site_label_1
_geom_bond_atom_site_label_2
_geom_bond_distance
_geom_bond_site_symmetry_2
_geom_bond_publ_flag
C7 C8 1.530(3) . ?
C7 C9 1.535(3) . ?
C7 P1 1.858(2) . ?
C10 C12 1.534(3) . ?
C10 C11 1.537(3) . ?
C10 P1 1.8420(19) . ?
C13 C14 1.535(3) . ?
C13 C15 1.535(3) . ?
C13 P2 1.849(2) . ?
C16 C18 1.535(3) . ?
C16 C17 1.537(3) . ?
C16 P2 1.859(2) . ?
C19 S1 1.789(3) . ?
C20 S1 1.783(2) . ?
C21 S2B 1.572(18) . ?
C21 S2A 1.777(3) . ?
C22 S2B 1.516(18) . ?
C22 S2A 1.773(3) . ?
C23B O3B 1.20(2) . ?
C23B Ir1 1.884(14) . ?
Cl3B Ir1 2.308(5) . ?
Ir1 C23A 1.863(6) . ?
Ir1 P1 2.3470(5) . ?
Ir1 P2 2.3473(5) . ?
Ir1 Cl3A 2.3855(13) . ?
Ir1 Cl2 2.5223(5) . ?
Ir1 Pd2 2.6259(2) . ?
Cl1 Pd2 2.4098(5) . ?
S1 O1 1.5171(17) . ?
P1 C1 1.8046(19) . ?
N1 C1 1.336(2) . ?
N1 C2 1.374(2) . ?
N1 Pd2 2.0349(16) . ?
C1 N2 1.352(2) . ?
Pd2 N3 2.0247(16) . ?
S2A S2B 1.12(2) . ?
S2A O2 1.4998(18) . ?
S2B O2 1.626(19) . ?
P2 C4 1.8045(19) . ?
N2 C3 1.373(3) . ?
C2 C3 1.366(3) . ?
C23A O3A 1.131(7) . ?
N3 C4 1.337(2) . ?
N3 C5 1.375(2) . ?
N4 C4 1.350(2) . ?
N4 C6 1.373(2) . ?
C5 C6 1.362(3) . ?
